data_7006265
loop_
_publ_author_name
'Vuzman, Dana'
'Poverenov, Elena'
'Diskin-Posner, Yael'
'Leitus, Gregory'
'Shimon, Linda J. W.'
'Milstein, David'

_publ_section_title
;
 Reactivity and stability of platinum(II) formyl complexes based on
 PCP-type ligands. The significance of sterics.
;
_journal_issue 48
_journal_name_full 'Dalton transactions (Cambridge, England : 2003)'
_journal_page_first 5692
_journal_page_last 5700
_journal_paper_doi 10.1039/b711444c
_journal_year 2007
_chemical_formula_moiety 'C21 H35 O P2 Pt, 0.5(C6 H6), C F3 O3 S'
_chemical_formula_sum 'C25 H38 F3 O4 P2 Pt S'
_chemical_formula_weight 748.64
_chemical_name_systematic
;
?
;
_space_group_IT_number 14
_symmetry_cell_setting monoclinic
_symmetry_space_group_name_Hall '-P 2ybc'
_symmetry_space_group_name_H-M 'P 1 21/c 1'
_atom_sites_solution_hydrogens geom
_atom_sites_solution_primary direct
_atom_sites_solution_secondary difmap
_audit_creation_method SHELXL-97
_cell_angle_alpha 90.00
_cell_angle_beta 112.73(3)
_cell_angle_gamma 90.00
_cell_formula_units_Z 4
_cell_length_a 13.430(3)
_cell_length_b 15.667(3)
_cell_length_c 15.472(3)
_cell_measurement_reflns_used 7426
_cell_measurement_temperature 120(2)
_cell_measurement_theta_max 27.48
_cell_measurement_theta_min 1.0
_cell_volume 3002.6(12)
_computing_cell_refinement HKL
_computing_data_collection 'Collect package (Bruker Nonius)'
_computing_data_reduction HKL
_computing_molecular_graphics 'Bruker SHELXTL'
_computing_publication_material 'Bruker SHELXTL'
_computing_structure_refinement 'SHELXL-97 (Sheldrick, 1997)'
_computing_structure_solution 'SHELXS-97 (Sheldrick, 1990)'
_diffrn_ambient_temperature 120(2)
_diffrn_measured_fraction_theta_full 0.994
_diffrn_measured_fraction_theta_max 0.994
_diffrn_measurement_device_type 'Nonius KappaCCD'
_diffrn_measurement_method 'phi and omega scans'
_diffrn_radiation_monochromator graphite
_diffrn_radiation_source 'fine-focus sealed tube'
_diffrn_radiation_type MoK\a
_diffrn_radiation_wavelength 0.71073
_diffrn_reflns_av_R_equivalents 0.0480
_diffrn_reflns_av_sigmaI/netI 0.0320
_diffrn_reflns_limit_h_max 16
_diffrn_reflns_limit_h_min -17
_diffrn_reflns_limit_k_max 20
_diffrn_reflns_limit_k_min 0
_diffrn_reflns_limit_l_max 20
_diffrn_reflns_limit_l_min 0
_diffrn_reflns_number 37774
_diffrn_reflns_theta_full 28.26
_diffrn_reflns_theta_max 28.26
_diffrn_reflns_theta_min 2.60
_exptl_absorpt_coefficient_mu 4.895
_exptl_absorpt_correction_T_max 0.6403
_exptl_absorpt_correction_T_min 0.3214
_exptl_absorpt_correction_type empirical
_exptl_absorpt_process_details 'SHELXL-97 (Sheldrick, 1997)'
_exptl_crystal_colour colourless
_exptl_crystal_density_diffrn 1.656
_exptl_crystal_density_method 'not measured'
_exptl_crystal_description prism
_exptl_crystal_F_000 1484
_exptl_crystal_size_max 0.30
_exptl_crystal_size_mid 0.20
_exptl_crystal_size_min 0.10
_refine_diff_density_max 1.169
_refine_diff_density_min -0.879
_refine_diff_density_rms 0.117
_refine_ls_extinction_method none
_refine_ls_goodness_of_fit_ref 1.019
_refine_ls_hydrogen_treatment riding
_refine_ls_matrix_type full
_refine_ls_number_parameters 333
_refine_ls_number_reflns 7410
_refine_ls_number_restraints 0
_refine_ls_restrained_S_all 1.019
_refine_ls_R_factor_all 0.0362
_refine_ls_R_factor_gt 0.0260
_refine_ls_shift/su_max 0.002
_refine_ls_shift/su_mean 0.000
_refine_ls_structure_factor_coef Fsqd
_refine_ls_weighting_details 'calc w=1/[\s^2^(Fo^2^)+(0.0253P)^2^+3.6674P] where P=(Fo^2^+2Fc^2^)/3'
_refine_ls_weighting_scheme calc
_refine_ls_wR_factor_gt 0.0541
_refine_ls_wR_factor_ref 0.0565
_reflns_number_gt 6285
_reflns_number_total 7410
_reflns_threshold_expression >2sigma(I)
_cod_data_source_file b711444c.txt
_cod_data_source_block m765a
_cod_depositor_comments
;
The following automatic conversions were performed:
'_symmetry_cell_setting' value 'Monoclinic' changed to 'monoclinic'
according to '/home/saulius/struct/CIF-dictionaries/cif_core.dic'
dictionary named 'cif_core.dic' version 2.4.1 from 2010-06-29.

Automatic conversion script
Id: cif_fix_enum 1527 2010-12-29 10:47:43Z saulius 
;
_cod_original_sg_symbol_H-M P2(1)/c
_cod_database_code 7006265

loop_
_symmetry_equiv_pos_as_xyz
'x, y, z'
'-x, y+1/2, -z+1/2'
'-x, -y, -z'
'x, -y-1/2, z-1/2'

loop_
_atom_site_label
_atom_site_type_symbol
_atom_site_fract_x
_atom_site_fract_y
_atom_site_fract_z
_atom_site_U_iso_or_equiv
_atom_site_adp_type
_atom_site_occupancy
_atom_site_symmetry_multiplicity
_atom_site_calc_flag
_atom_site_refinement_flags
_atom_site_disorder_assembly
_atom_site_disorder_group
Pt1 Pt 0.031255(8) 0.729838(6) 0.334262(7) 0.01416(4) Uani 1 1 d . . .
P1 P -0.13154(6) 0.70309(5) 0.21287(5) 0.01401(14) Uani 1 1 d . . .
P2 P 0.21010(6) 0.73100(4) 0.43600(5) 0.01422(14) Uani 1 1 d . . .
O1 O -0.05851(18) 0.84742(14) 0.44383(15) 0.0256(5) Uani 1 1 d . . .
C1 C -0.0250(2) 0.80233(18) 0.40464(19) 0.0161(6) Uani 1 1 d . . .
C2 C 0.0910(2) 0.65555(17) 0.25641(19) 0.0155(6) Uani 1 1 d . . .
C3 C -0.1000(2) 0.61474(18) 0.1503(2) 0.0198(6) Uani 1 1 d . . .
H3A H -0.1285 0.5607 0.1649 0.024 Uiso 1 1 calc R . .
H3B H -0.1347 0.6246 0.0819 0.024 Uiso 1 1 calc R . .
C4 C 0.0208(2) 0.60798(17) 0.17933(19) 0.0171(6) Uani 1 1 d . . .
C5 C 0.0628(3) 0.55273(18) 0.1313(2) 0.0201(6) Uani 1 1 d . . .
H5 H 0.0150 0.5205 0.0800 0.024 Uiso 1 1 calc R . .
C6 C 0.1733(3) 0.54415(19) 0.1574(2) 0.0231(7) Uani 1 1 d . . .
H6 H 0.2010 0.5052 0.1252 0.028 Uiso 1 1 calc R . .
C7 C 0.2435(3) 0.5928(2) 0.2308(2) 0.0233(7) Uani 1 1 d . . .
H7 H 0.3192 0.5884 0.2473 0.028 Uiso 1 1 calc R . .
C8 C 0.2036(2) 0.64802(18) 0.28048(19) 0.0179(6) Uani 1 1 d . . .
C9 C 0.2801(2) 0.7013(2) 0.3598(2) 0.0221(6) Uani 1 1 d . . .
H9A H 0.3015 0.7532 0.3347 0.026 Uiso 1 1 calc R . .
H9B H 0.3460 0.6682 0.3955 0.026 Uiso 1 1 calc R . .
C10 C -0.1830(3) 0.79248(18) 0.1323(2) 0.0197(6) Uani 1 1 d . . .
H10 H -0.2508 0.7739 0.0800 0.024 Uiso 1 1 calc R . .
C11 C -0.2099(3) 0.8678(2) 0.1824(2) 0.0272(7) Uani 1 1 d . . .
H11A H -0.1434 0.8896 0.2310 0.041 Uiso 1 1 calc R . .
H11B H -0.2594 0.8489 0.2114 0.041 Uiso 1 1 calc R . .
H11C H -0.2442 0.9131 0.1370 0.041 Uiso 1 1 calc R . .
C12 C -0.1011(3) 0.8190(2) 0.0909(3) 0.0357(8) Uani 1 1 d . . .
H12A H -0.1298 0.8673 0.0483 0.054 Uiso 1 1 calc R . .
H12B H -0.0879 0.7709 0.0562 0.054 Uiso 1 1 calc R . .
H12C H -0.0333 0.8356 0.1415 0.054 Uiso 1 1 calc R . .
C13 C -0.2406(2) 0.66782(19) 0.2479(2) 0.0194(6) Uani 1 1 d . . .
H13 H -0.2611 0.7175 0.2781 0.023 Uiso 1 1 calc R . .
C14 C -0.2014(3) 0.5966(2) 0.3211(3) 0.0346(8) Uani 1 1 d . . .
H14A H -0.2564 0.5853 0.3467 0.052 Uiso 1 1 calc R . .
H14B H -0.1341 0.6142 0.3718 0.052 Uiso 1 1 calc R . .
H14C H -0.1885 0.5446 0.2917 0.052 Uiso 1 1 calc R . .
C15 C -0.3411(3) 0.6409(2) 0.1641(2) 0.0324(8) Uani 1 1 d . . .
H15A H -0.3240 0.5916 0.1333 0.049 Uiso 1 1 calc R . .
H15B H -0.3655 0.6883 0.1195 0.049 Uiso 1 1 calc R . .
H15C H -0.3985 0.6255 0.1856 0.049 Uiso 1 1 calc R . .
C16 C 0.2437(3) 0.64977(19) 0.5281(2) 0.0211(6) Uani 1 1 d . . .
H16 H 0.3237 0.6507 0.5635 0.025 Uiso 1 1 calc R . .
C17 C 0.1905(3) 0.6700(3) 0.5972(3) 0.0386(9) Uani 1 1 d . . .
H17A H 0.1121 0.6730 0.5635 0.058 Uiso 1 1 calc R . .
H17B H 0.2173 0.7250 0.6276 0.058 Uiso 1 1 calc R . .
H17C H 0.2082 0.6250 0.6448 0.058 Uiso 1 1 calc R . .
C18 C 0.2127(3) 0.5609(2) 0.4855(3) 0.0366(9) Uani 1 1 d . . .
H18A H 0.2322 0.5183 0.5358 0.055 Uiso 1 1 calc R . .
H18B H 0.2512 0.5486 0.4445 0.055 Uiso 1 1 calc R . .
H18C H 0.1347 0.5587 0.4489 0.055 Uiso 1 1 calc R . .
C19 C 0.2653(2) 0.83162(18) 0.4942(2) 0.0212(6) Uani 1 1 d . . .
H19 H 0.2304 0.8433 0.5396 0.025 Uiso 1 1 calc R . .
C20 C 0.3870(3) 0.8270(2) 0.5509(2) 0.0295(7) Uani 1 1 d . . .
H20A H 0.4238 0.8119 0.5092 0.044 Uiso 1 1 calc R . .
H20B H 0.4021 0.7835 0.5998 0.044 Uiso 1 1 calc R . .
H20C H 0.4130 0.8825 0.5798 0.044 Uiso 1 1 calc R . .
C21 C 0.2359(3) 0.9058(2) 0.4244(3) 0.0336(8) Uani 1 1 d . . .
H21A H 0.2571 0.9598 0.4586 0.050 Uiso 1 1 calc R . .
H21B H 0.1578 0.9058 0.3880 0.050 Uiso 1 1 calc R . .
H21C H 0.2739 0.8993 0.3820 0.050 Uiso 1 1 calc R . .
S1 S 0.40081(8) 0.32276(7) 0.13198(7) 0.0408(2) Uani 1 1 d . . .
O2 O 0.4471(3) 0.26719(17) 0.0841(3) 0.0602(10) Uani 1 1 d . A .
O3 O 0.4171(3) 0.3006(2) 0.2268(2) 0.0686(11) Uani 1 1 d . A .
O4A O 0.2957(6) 0.3753(8) 0.0639(6) 0.051(3) Uiso 0.44(2) 1 d P A 1
O4B O 0.2949(5) 0.3367(6) 0.0833(5) 0.050(2) Uiso 0.56(2) 1 d P A 2
C31 C 0.4810(3) 0.4183(2) 0.1492(2) 0.0324(8) Uani 1 1 d . A .
F1 F 0.5827(2) 0.40420(19) 0.2043(2) 0.0664(8) Uani 1 1 d . . .
F2 F 0.4459(3) 0.48056(14) 0.18880(18) 0.0595(7) Uani 1 1 d . . .
F3 F 0.4815(3) 0.44869(15) 0.06905(18) 0.0652(8) Uani 1 1 d . . .
C32 C 0.4850(3) 0.4566(3) 0.4179(3) 0.0374(9) Uani 1 1 d . . .
H32 H 0.4747 0.4269 0.3615 0.045 Uiso 1 1 calc R . .
C33 C 0.4688(3) 0.4154(2) 0.4903(3) 0.0371(9) Uani 1 1 d . . .
H33 H 0.4474 0.3571 0.4840 0.044 Uiso 1 1 calc R . .
C34 C 0.4838(3) 0.4591(3) 0.5721(3) 0.0374(9) Uani 1 1 d . . .
H34 H 0.4724 0.4306 0.6218 0.045 Uiso 1 1 calc R . .

loop_
_atom_site_aniso_label
_atom_site_aniso_U_11
_atom_site_aniso_U_22
_atom_site_aniso_U_33
_atom_site_aniso_U_23
_atom_site_aniso_U_13
_atom_site_aniso_U_12
Pt1 0.01263(6) 0.01497(6) 0.01404(6) -0.00201(4) 0.00423(4) 0.00037(4)
P1 0.0121(3) 0.0152(3) 0.0122(3) -0.0016(3) 0.0019(3) -0.0008(3)
P2 0.0111(3) 0.0152(3) 0.0147(3) -0.0008(3) 0.0032(3) 0.0010(3)
O1 0.0301(13) 0.0262(11) 0.0233(11) -0.0061(9) 0.0135(10) 0.0033(10)
C1 0.0134(14) 0.0174(12) 0.0144(13) 0.0021(11) 0.0020(11) -0.0029(11)
C2 0.0200(15) 0.0145(13) 0.0138(13) 0.0026(10) 0.0085(12) 0.0032(11)
C3 0.0215(16) 0.0165(13) 0.0196(14) -0.0049(12) 0.0059(12) 0.0003(12)
C4 0.0226(16) 0.0141(13) 0.0145(13) 0.0026(11) 0.0070(12) 0.0044(11)
C5 0.0294(17) 0.0169(14) 0.0146(13) -0.0006(11) 0.0091(13) 0.0032(12)
C6 0.0330(18) 0.0224(15) 0.0190(14) 0.0014(12) 0.0157(14) 0.0096(13)
C7 0.0225(17) 0.0287(16) 0.0221(15) 0.0049(13) 0.0123(13) 0.0080(13)
C8 0.0196(15) 0.0181(13) 0.0159(13) 0.0010(11) 0.0068(12) 0.0021(12)
C9 0.0142(15) 0.0303(16) 0.0214(15) -0.0042(13) 0.0065(12) 0.0017(12)
C10 0.0204(16) 0.0192(14) 0.0150(13) 0.0025(11) 0.0019(12) 0.0010(11)
C11 0.0305(19) 0.0194(15) 0.0302(17) 0.0045(13) 0.0100(15) 0.0079(13)
C12 0.053(2) 0.0285(18) 0.0350(19) 0.0058(15) 0.0275(18) 0.0043(17)
C13 0.0138(15) 0.0236(15) 0.0198(14) -0.0009(12) 0.0055(12) -0.0027(11)
C14 0.030(2) 0.0393(19) 0.0317(19) 0.0116(16) 0.0092(16) -0.0092(16)
C15 0.0165(16) 0.041(2) 0.0340(18) 0.0007(16) 0.0031(14) -0.0087(15)
C16 0.0207(16) 0.0227(15) 0.0171(14) 0.0039(12) 0.0041(12) 0.0034(12)
C17 0.049(2) 0.045(2) 0.0298(18) 0.0105(16) 0.0238(18) 0.0107(18)
C18 0.052(2) 0.0179(15) 0.0340(19) 0.0056(14) 0.0097(18) -0.0017(15)
C19 0.0167(15) 0.0174(14) 0.0252(15) -0.0042(12) 0.0032(13) 0.0009(11)
C20 0.0188(17) 0.0253(16) 0.0348(18) -0.0047(14) -0.0003(14) -0.0032(13)
C21 0.0242(18) 0.0198(15) 0.046(2) 0.0041(15) 0.0021(16) -0.0013(13)
S1 0.0377(5) 0.0515(6) 0.0427(5) -0.0190(5) 0.0262(5) -0.0190(4)
O2 0.092(3) 0.0335(15) 0.078(2) -0.0187(15) 0.059(2) -0.0121(16)
O3 0.110(3) 0.0587(19) 0.061(2) -0.0087(17) 0.059(2) -0.039(2)
C31 0.046(2) 0.0293(18) 0.0292(18) 0.0050(14) 0.0225(17) 0.0056(16)
F1 0.0321(14) 0.087(2) 0.0722(19) -0.0042(16) 0.0110(14) -0.0198(14)
F2 0.112(2) 0.0299(12) 0.0551(15) -0.0032(11) 0.0524(17) 0.0110(13)
F3 0.127(3) 0.0422(13) 0.0513(15) 0.0133(12) 0.0613(17) 0.0070(15)
C32 0.0250(19) 0.048(2) 0.0293(19) -0.0040(17) -0.0006(15) 0.0062(17)
C33 0.0198(18) 0.0306(18) 0.046(2) 0.0076(16) -0.0036(16) 0.0019(14)
C34 0.0226(19) 0.055(2) 0.0314(19) 0.0176(17) 0.0069(15) 0.0053(17)

loop_
_atom_type_symbol
_atom_type_description
_atom_type_scat_dispersion_real
_atom_type_scat_dispersion_imag
_atom_type_scat_source
C C 0.0033 0.0016 'International Tables Vol C Tables 4.2.6.8 and 6.1.1.4'
H H 0.0000 0.0000 'International Tables Vol C Tables 4.2.6.8 and 6.1.1.4'
O O 0.0106 0.0060 'International Tables Vol C Tables 4.2.6.8 and 6.1.1.4'
F F 0.0171 0.0103 'International Tables Vol C Tables 4.2.6.8 and 6.1.1.4'
P P 0.1023 0.0942 'International Tables Vol C Tables 4.2.6.8 and 6.1.1.4'
S S 0.1246 0.1234 'International Tables Vol C Tables 4.2.6.8 and 6.1.1.4'
Pt Pt -1.7033 8.3905 'International Tables Vol C Tables 4.2.6.8 and 6.1.1.4'

loop_
_geom_angle_atom_site_label_1
_geom_angle_atom_site_label_2
_geom_angle_atom_site_label_3
_geom_angle
_geom_angle_site_symmetry_1
_geom_angle_site_symmetry_3
_geom_angle_publ_flag
C1 Pt1 C2 178.23(11) . . ?
C1 Pt1 P1 96.47(9) . . ?
C2 Pt1 P1 83.18(8) . . ?
C1 Pt1 P2 98.18(9) . . ?
C2 Pt1 P2 82.22(9) . . ?
P1 Pt1 P2 165.25(3) . . ?
C10 P1 C3 108.88(14) . . ?
C10 P1 C13 107.36(14) . . ?
C3 P1 C13 107.64(14) . . ?
C10 P1 Pt1 114.01(10) . . ?
C3 P1 Pt1 103.17(10) . . ?
C13 P1 Pt1 115.41(10) . . ?
C19 P2 C9 108.99(15) . . ?
C19 P2 C16 106.59(14) . . ?
C9 P2 C16 106.93(15) . . ?
C19 P2 Pt1 117.43(10) . . ?
C9 P2 Pt1 102.53(10) . . ?
C16 P2 Pt1 113.81(11) . . ?
O1 C1 Pt1 177.5(2) . . ?
C4 C2 C8 118.3(3) . . ?
C4 C2 Pt1 120.7(2) . . ?
C8 C2 Pt1 120.9(2) . . ?
C4 C3 P1 109.7(2) . . ?
C4 C3 H3A 109.7 . . ?
P1 C3 H3A 109.7 . . ?
C4 C3 H3B 109.7 . . ?
P1 C3 H3B 109.7 . . ?
H3A C3 H3B 108.2 . . ?
C5 C4 C2 120.1(3) . . ?
C5 C4 C3 119.6(3) . . ?
C2 C4 C3 120.2(2) . . ?
C6 C5 C4 120.9(3) . . ?
C6 C5 H5 119.6 . . ?
C4 C5 H5 119.6 . . ?
C5 C6 C7 119.8(3) . . ?
C5 C6 H6 120.1 . . ?
C7 C6 H6 120.1 . . ?
C6 C7 C8 120.5(3) . . ?
C6 C7 H7 119.8 . . ?
C8 C7 H7 119.8 . . ?
C7 C8 C2 120.4(3) . . ?
C7 C8 C9 120.3(3) . . ?
C2 C8 C9 119.3(3) . . ?
C8 C9 P2 107.8(2) . . ?
C8 C9 H9A 110.1 . . ?
P2 C9 H9A 110.1 . . ?
C8 C9 H9B 110.1 . . ?
P2 C9 H9B 110.1 . . ?
H9A C9 H9B 108.5 . . ?
C12 C10 C11 110.6(3) . . ?
C12 C10 P1 110.6(2) . . ?
C11 C10 P1 110.3(2) . . ?
C12 C10 H10 108.4 . . ?
C11 C10 H10 108.4 . . ?
P1 C10 H10 108.4 . . ?
C10 C11 H11A 109.5 . . ?
C10 C11 H11B 109.5 . . ?
H11A C11 H11B 109.5 . . ?
C10 C11 H11C 109.5 . . ?
H11A C11 H11C 109.5 . . ?
H11B C11 H11C 109.5 . . ?
C10 C12 H12A 109.5 . . ?
C10 C12 H12B 109.5 . . ?
H12A C12 H12B 109.5 . . ?
C10 C12 H12C 109.5 . . ?
H12A C12 H12C 109.5 . . ?
H12B C12 H12C 109.5 . . ?
C15 C13 C14 111.4(3) . . ?
C15 C13 P1 112.2(2) . . ?
C14 C13 P1 110.7(2) . . ?
C15 C13 H13 107.4 . . ?
C14 C13 H13 107.4 . . ?
P1 C13 H13 107.4 . . ?
C13 C14 H14A 109.5 . . ?
C13 C14 H14B 109.5 . . ?
H14A C14 H14B 109.5 . . ?
C13 C14 H14C 109.5 . . ?
H14A C14 H14C 109.5 . . ?
H14B C14 H14C 109.5 . . ?
C13 C15 H15A 109.5 . . ?
C13 C15 H15B 109.5 . . ?
H15A C15 H15B 109.5 . . ?
C13 C15 H15C 109.5 . . ?
H15A C15 H15C 109.5 . . ?
H15B C15 H15C 109.5 . . ?
C18 C16 C17 111.5(3) . . ?
C18 C16 P2 110.7(2) . . ?
C17 C16 P2 111.0(2) . . ?
C18 C16 H16 107.8 . . ?
C17 C16 H16 107.8 . . ?
P2 C16 H16 107.8 . . ?
C16 C17 H17A 109.5 . . ?
C16 C17 H17B 109.5 . . ?
H17A C17 H17B 109.5 . . ?
C16 C17 H17C 109.5 . . ?
H17A C17 H17C 109.5 . . ?
H17B C17 H17C 109.5 . . ?
C16 C18 H18A 109.5 . . ?
C16 C18 H18B 109.5 . . ?
H18A C18 H18B 109.5 . . ?
C16 C18 H18C 109.5 . . ?
H18A C18 H18C 109.5 . . ?
H18B C18 H18C 109.5 . . ?
C20 C19 C21 111.6(3) . . ?
C20 C19 P2 112.5(2) . . ?
C21 C19 P2 111.3(2) . . ?
C20 C19 H19 107.0 . . ?
C21 C19 H19 107.0 . . ?
P2 C19 H19 107.0 . . ?
C19 C20 H20A 109.5 . . ?
C19 C20 H20B 109.5 . . ?
H20A C20 H20B 109.5 . . ?
C19 C20 H20C 109.5 . . ?
H20A C20 H20C 109.5 . . ?
H20B C20 H20C 109.5 . . ?
C19 C21 H21A 109.5 . . ?
C19 C21 H21B 109.5 . . ?
H21A C21 H21B 109.5 . . ?
C19 C21 H21C 109.5 . . ?
H21A C21 H21C 109.5 . . ?
H21B C21 H21C 109.5 . . ?
O4B S1 O2 112.6(3) . . ?
O4B S1 O3 108.7(4) . . ?
O2 S1 O3 117.1(2) . . ?
O2 S1 O4A 114.6(3) . . ?
O3 S1 O4A 122.4(3) . . ?
O4B S1 C31 112.9(5) . . ?
O2 S1 C31 103.15(17) . . ?
O3 S1 C31 101.70(18) . . ?
O4A S1 C31 89.7(4) . . ?
F1 C31 F3 106.6(3) . . ?
F1 C31 F2 106.7(3) . . ?
F3 C31 F2 107.3(3) . . ?
F1 C31 S1 111.5(3) . . ?
F3 C31 S1 112.2(3) . . ?
F2 C31 S1 112.3(3) . . ?
C34 C32 C33 119.6(3) 3_666 . ?
C34 C32 H32 120.2 3_666 . ?
C33 C32 H32 120.2 . . ?
C32 C33 C34 119.9(3) . . ?
C32 C33 H33 120.1 . . ?
C34 C33 H33 120.1 . . ?
C32 C34 C33 120.5(3) 3_666 . ?
C32 C34 H34 119.7 3_666 . ?
C33 C34 H34 119.7 . . ?

loop_
_geom_bond_atom_site_label_1
_geom_bond_atom_site_label_2
_geom_bond_distance
_geom_bond_site_symmetry_2
_geom_bond_publ_flag
Pt1 C1 1.919(3) . ?
Pt1 C2 2.048(3) . ?
Pt1 P1 2.3044(12) . ?
Pt1 P2 2.3077(11) . ?
P1 C10 1.824(3) . ?
P1 C3 1.830(3) . ?
P1 C13 1.832(3) . ?
P2 C19 1.825(3) . ?
P2 C9 1.829(3) . ?
P2 C16 1.832(3) . ?
O1 C1 1.132(3) . ?
C2 C4 1.413(4) . ?
C2 C8 1.416(4) . ?
C3 C4 1.510(4) . ?
C3 H3A 0.9900 . ?
C3 H3B 0.9900 . ?
C4 C5 1.394(4) . ?
C5 C6 1.386(4) . ?
C5 H5 0.9500 . ?
C6 C7 1.390(5) . ?
C6 H6 0.9500 . ?
C7 C8 1.394(4) . ?
C7 H7 0.9500 . ?
C8 C9 1.512(4) . ?
C9 H9A 0.9900 . ?
C9 H9B 0.9900 . ?
C10 C12 1.529(5) . ?
C10 C11 1.530(4) . ?
C10 H10 1.0000 . ?
C11 H11A 0.9800 . ?
C11 H11B 0.9800 . ?
C11 H11C 0.9800 . ?
C12 H12A 0.9800 . ?
C12 H12B 0.9800 . ?
C12 H12C 0.9800 . ?
C13 C15 1.526(4) . ?
C13 C14 1.532(4) . ?
C13 H13 1.0000 . ?
C14 H14A 0.9800 . ?
C14 H14B 0.9800 . ?
C14 H14C 0.9800 . ?
C15 H15A 0.9800 . ?
C15 H15B 0.9800 . ?
C15 H15C 0.9800 . ?
C16 C18 1.528(4) . ?
C16 C17 1.532(4) . ?
C16 H16 1.0000 . ?
C17 H17A 0.9800 . ?
C17 H17B 0.9800 . ?
C17 H17C 0.9800 . ?
C18 H18A 0.9800 . ?
C18 H18B 0.9800 . ?
C18 H18C 0.9800 . ?
C19 C20 1.529(4) . ?
C19 C21 1.530(4) . ?
C19 H19 1.0000 . ?
C20 H20A 0.9800 . ?
C20 H20B 0.9800 . ?
C20 H20C 0.9800 . ?
C21 H21A 0.9800 . ?
C21 H21B 0.9800 . ?
C21 H21C 0.9800 . ?
S1 O4B 1.345(6) . ?
S1 O2 1.432(3) . ?
S1 O3 1.440(3) . ?
S1 O4A 1.622(10) . ?
S1 C31 1.803(4) . ?
C31 F1 1.321(4) . ?
C31 F3 1.330(4) . ?
C31 F2 1.331(4) . ?
C32 C34 1.377(6) 3_666 ?
C32 C33 1.381(5) . ?
C32 H32 0.9500 . ?
C33 C34 1.383(6) . ?
C33 H33 0.9500 . ?
C34 C32 1.377(6) 3_666 ?
C34 H34 0.9500 . ?

loop_
_geom_torsion_atom_site_label_1
_geom_torsion_atom_site_label_2
_geom_torsion_atom_site_label_3
_geom_torsion_atom_site_label_4
_geom_torsion
_geom_torsion_site_symmetry_1
_geom_torsion_site_symmetry_2
_geom_torsion_site_symmetry_3
_geom_torsion_site_symmetry_4
_geom_torsion_publ_flag
C1 Pt1 P1 C10 74.60(14) . . . . ?
C2 Pt1 P1 C10 -103.65(14) . . . . ?
P2 Pt1 P1 C10 -111.76(14) . . . . ?
C1 Pt1 P1 C3 -167.49(13) . . . . ?
C2 Pt1 P1 C3 14.26(13) . . . . ?
P2 Pt1 P1 C3 6.15(15) . . . . ?
C1 Pt1 P1 C13 -50.37(14) . . . . ?
C2 Pt1 P1 C13 131.37(13) . . . . ?
P2 Pt1 P1 C13 123.26(14) . . . . ?
C1 Pt1 P2 C19 -38.96(15) . . . . ?
C2 Pt1 P2 C19 139.29(14) . . . . ?
P1 Pt1 P2 C19 147.42(14) . . . . ?
C1 Pt1 P2 C9 -158.37(14) . . . . ?
C2 Pt1 P2 C9 19.89(13) . . . . ?
P1 Pt1 P2 C9 28.01(16) . . . . ?
C1 Pt1 P2 C16 86.53(14) . . . . ?
C2 Pt1 P2 C16 -95.21(13) . . . . ?
P1 Pt1 P2 C16 -87.08(15) . . . . ?
P1 Pt1 C2 C4 -11.5(2) . . . . ?
P2 Pt1 C2 C4 166.4(2) . . . . ?
P1 Pt1 C2 C8 170.9(2) . . . . ?
P2 Pt1 C2 C8 -11.2(2) . . . . ?
C10 P1 C3 C4 104.8(2) . . . . ?
C13 P1 C3 C4 -139.1(2) . . . . ?
Pt1 P1 C3 C4 -16.6(2) . . . . ?
C8 C2 C4 C5 2.5(4) . . . . ?
Pt1 C2 C4 C5 -175.2(2) . . . . ?
C8 C2 C4 C3 -179.3(3) . . . . ?
Pt1 C2 C4 C3 3.0(4) . . . . ?
P1 C3 C4 C5 -171.2(2) . . . . ?
P1 C3 C4 C2 10.5(3) . . . . ?
C2 C4 C5 C6 -0.7(4) . . . . ?
C3 C4 C5 C6 -178.9(3) . . . . ?
C4 C5 C6 C7 -1.7(4) . . . . ?
C5 C6 C7 C8 2.2(4) . . . . ?
C6 C7 C8 C2 -0.3(4) . . . . ?
C6 C7 C8 C9 -179.5(3) . . . . ?
C4 C2 C8 C7 -2.0(4) . . . . ?
Pt1 C2 C8 C7 175.7(2) . . . . ?
C4 C2 C8 C9 177.2(3) . . . . ?
Pt1 C2 C8 C9 -5.2(4) . . . . ?
C7 C8 C9 P2 -157.8(2) . . . . ?
C2 C8 C9 P2 23.0(3) . . . . ?
C19 P2 C9 C8 -152.4(2) . . . . ?
C16 P2 C9 C8 92.8(2) . . . . ?
Pt1 P2 C9 C8 -27.2(2) . . . . ?
C3 P1 C10 C12 -57.1(3) . . . . ?
C13 P1 C10 C12 -173.4(2) . . . . ?
Pt1 P1 C10 C12 57.5(2) . . . . ?
C3 P1 C10 C11 -179.8(2) . . . . ?
C13 P1 C10 C11 63.9(2) . . . . ?
Pt1 P1 C10 C11 -65.2(2) . . . . ?
C10 P1 C13 C15 58.8(3) . . . . ?
C3 P1 C13 C15 -58.3(3) . . . . ?
Pt1 P1 C13 C15 -172.9(2) . . . . ?
C10 P1 C13 C14 -176.1(2) . . . . ?
C3 P1 C13 C14 66.9(3) . . . . ?
Pt1 P1 C13 C14 -47.7(2) . . . . ?
C19 P2 C16 C18 -173.3(2) . . . . ?
C9 P2 C16 C18 -56.8(3) . . . . ?
Pt1 P2 C16 C18 55.7(3) . . . . ?
C19 P2 C16 C17 62.3(3) . . . . ?
C9 P2 C16 C17 178.8(2) . . . . ?
Pt1 P2 C16 C17 -68.7(3) . . . . ?
C9 P2 C19 C20 -57.6(3) . . . . ?
C16 P2 C19 C20 57.5(3) . . . . ?
Pt1 P2 C19 C20 -173.51(19) . . . . ?
C9 P2 C19 C21 68.5(3) . . . . ?
C16 P2 C19 C21 -176.4(2) . . . . ?
Pt1 P2 C19 C21 -47.4(3) . . . . ?
O4B S1 C31 F1 174.2(4) . . . . ?
O2 S1 C31 F1 -63.9(3) . . . . ?
O3 S1 C31 F1 57.9(3) . . . . ?
O4A S1 C31 F1 -179.1(4) . . . . ?
O4B S1 C31 F3 -66.4(4) . . . . ?
O2 S1 C31 F3 55.5(3) . . . . ?
O3 S1 C31 F3 177.3(3) . . . . ?
O4A S1 C31 F3 -59.7(4) . . . . ?
O4B S1 C31 F2 54.6(4) . . . . ?
O2 S1 C31 F2 176.5(3) . . . . ?
O3 S1 C31 F2 -61.8(3) . . . . ?
O4A S1 C31 F2 61.3(4) . . . . ?
C34 C32 C33 C34 0.1(6) 3_666 . . . ?
C32 C33 C34 C32 -0.1(6) . . . 3_666 ?
